data_4022967
loop_
_publ_author_name
'Taichi Miyaji'
'Zhenfeng Xi'
'Masamichi Ogasawara'
'Kiyohiko Nakajima'
'Tamotsu Takahashi'

_publ_section_title
;
 Alkenylzirconocene-Mediated Preparation of Alkenylphosphines
;
_journal_name_full 'Journal of Organic Chemistry'
_journal_page_first 8737
_journal_page_last 8740
_journal_paper_doi 10.1021/jo071089v
_journal_volume 72
_journal_year 2007
_chemical_formula_moiety 'C28 H58 Cl2 Cu2 P2 '
_chemical_formula_sum 'C28 H58 Cl2 Cu2 P2'
_chemical_formula_weight 654.71
_space_group_IT_number 14
_symmetry_cell_setting monoclinic
_symmetry_Int_Tables_number 14
_symmetry_space_group_name_Hall '-P 2yn'
_symmetry_space_group_name_H-M 'P 1 21/n 1'
_audit_creation_date 'Fri Aug 24 20:22:03 2001'
_audit_creation_method 'by teXsan'
_cell_angle_alpha 90
_cell_angle_beta 98.886(7)
_cell_angle_gamma 90
_cell_formula_units_Z 2
_cell_length_a 9.553(2)
_cell_length_b 13.694(2)
_cell_length_c 13.427(2)
_cell_measurement_reflns_used 13773
_cell_measurement_temperature 298.2
_cell_measurement_theta_max 27.5
_cell_measurement_theta_min 2.5
_cell_volume 1735.4(5)
_computing_cell_refinement PROCESS-AUTO
_computing_data_collection PROCESS-AUTO
_computing_data_reduction 'teXsan Ver. 1.10'
_computing_publication_material 'teXsan Ver. 1.10'
_computing_structure_refinement 'teXsan Ver. 1.10'
_computing_structure_solution SIR92
_diffrn_measured_fraction_theta_full 0.9909
_diffrn_measured_fraction_theta_max 0.9909
_diffrn_measurement_device_type 'Rigaku RAXIS-RAPID Imaging Plate'
_diffrn_measurement_method \w
_diffrn_radiation_type 'Mo K\a'
_diffrn_radiation_wavelength 0.7107
_diffrn_reflns_av_R_equivalents 0.023
_diffrn_reflns_limit_h_max 12
_diffrn_reflns_limit_h_min -12
_diffrn_reflns_limit_k_max 17
_diffrn_reflns_limit_k_min -17
_diffrn_reflns_limit_l_max 17
_diffrn_reflns_limit_l_min -17
_diffrn_reflns_number 6871
_diffrn_reflns_theta_full 27.48
_diffrn_reflns_theta_max 27.48
_exptl_absorpt_coefficient_mu 1.486
_exptl_absorpt_correction_T_max 0.711
_exptl_absorpt_correction_T_min 0.618
_exptl_absorpt_correction_type integration
_exptl_absorpt_process_details '(Higashi, 1999)'
_exptl_crystal_colour colorless
_exptl_crystal_density_diffrn 1.253
_exptl_crystal_density_method 'not measured'
_exptl_crystal_description prism
_exptl_crystal_size_max 0.400
_exptl_crystal_size_mid 0.300
_exptl_crystal_size_min 0.200
_refine_diff_density_max 0.58
_refine_diff_density_min -0.45
_refine_ls_extinction_method none
_refine_ls_goodness_of_fit_ref 1.586
_refine_ls_hydrogen_treatment noref
_refine_ls_number_parameters 154
_refine_ls_number_reflns 3029
_refine_ls_R_factor_gt 0.0437
_refine_ls_shift/su_max 0.0003
_refine_ls_structure_factor_coef F
_refine_ls_weighting_details 'w = 1/[\s^2^(Fo) + 0.00063|Fo|^2^]'
_refine_ls_weighting_scheme calc
_refine_ls_wR_factor_ref 0.0574
_reflns_number_gt 3029
_reflns_number_total 3940
_reflns_threshold_expression F^2^>2.0\s(F^2^)
_cod_data_source_file jo071089v-File002.cif
_cod_data_source_block miya0164
_cod_original_sg_symbol_H-M 'P 21/n'
_cod_original_formula_sum 'C28 H58 Cl2 Cu2 P2 '
_cod_database_code 4022967

loop_
_symmetry_equiv_pos_as_xyz
x,y,z
1/2-x,1/2+y,1/2-z
-x,-y,-z
1/2+x,1/2-y,1/2+z

loop_
_atom_site_label
_atom_site_type_symbol
_atom_site_fract_x
_atom_site_fract_y
_atom_site_fract_z
_atom_site_U_iso_or_equiv
_atom_site_adp_type
_atom_site_occupancy
_atom_site_calc_flag
Cu(1) Cu 0.46719(4) 0.40583(3) 0.44094(3) 0.0573(1) Uani 1.00 d
Cl(1) Cl 0.5525(1) 0.43214(6) 0.61016(7) 0.0721(3) Uani 1.00 d
P(1) P 0.40483(8) 0.27231(5) 0.35545(5) 0.0415(2) Uani 1.00 d
C(1) C 0.5363(3) 0.1959(2) 0.3069(2) 0.0429(7) Uani 1.00 d
C(2) C 0.6748(3) 0.2136(2) 0.3274(2) 0.0487(8) Uani 1.00 d
C(3) C 0.7423(3) 0.2982(2) 0.3882(3) 0.0621(9) Uani 1.00 d
C(4) C 0.7620(5) 0.3871(3) 0.3245(4) 0.095(2) Uani 1.00 d
C(5) C 0.4785(4) 0.1068(2) 0.2452(2) 0.0564(9) Uani 1.00 d
C(6) C 0.4677(5) 0.1163(3) 0.1311(3) 0.077(1) Uani 1.00 d
C(7) C 0.7851(4) 0.1476(3) 0.2909(3) 0.064(1) Uani 1.00 d
C(8) C 0.8593(5) 0.0820(3) 0.3726(4) 0.093(2) Uani 1.00 d
C(9) C 0.3133(4) 0.1849(3) 0.4301(3) 0.065(1) Uani 1.00 d
C(10) C 0.2240(6) 0.2377(4) 0.4979(4) 0.104(2) Uani 1.00 d
C(11) C 0.4193(7) 0.1209(4) 0.4912(5) 0.130(2) Uani 1.00 d
C(12) C 0.2754(3) 0.2989(2) 0.2412(2) 0.0581(9) Uani 1.00 d
C(13) C 0.1415(5) 0.3448(4) 0.2694(4) 0.093(1) Uani 1.00 d
C(14) C 0.3443(5) 0.3664(3) 0.1725(3) 0.081(1) Uani 1.00 d
H(1) H 0.6838 0.3158 0.4365 0.0746 Uiso 1.00 calc
H(2) H 0.8325 0.2782 0.4220 0.0746 Uiso 1.00 calc
H(3) H 0.8045 0.4382 0.3666 0.1136 Uiso 1.00 calc
H(4) H 0.8213 0.3708 0.2763 0.1136 Uiso 1.00 calc
H(5) H 0.6724 0.4082 0.2905 0.1136 Uiso 1.00 calc
H(6) H 0.5389 0.0531 0.2660 0.0677 Uiso 1.00 calc
H(7) H 0.3862 0.0936 0.2600 0.0677 Uiso 1.00 calc
H(8) H 0.5595 0.1263 0.1140 0.0923 Uiso 1.00 calc
H(9) H 0.4281 0.0582 0.0998 0.0923 Uiso 1.00 calc
H(10) H 0.4088 0.1702 0.1084 0.0923 Uiso 1.00 calc
H(11) H 0.7392 0.1080 0.2375 0.0770 Uiso 1.00 calc
H(12) H 0.8540 0.1875 0.2667 0.0770 Uiso 1.00 calc
H(13) H 0.7917 0.0412 0.3970 0.1116 Uiso 1.00 calc
H(14) H 0.9267 0.0427 0.3460 0.1116 Uiso 1.00 calc
H(15) H 0.9063 0.1207 0.4263 0.1116 Uiso 1.00 calc
H(16) H 0.2524 0.1450 0.3844 0.0779 Uiso 1.00 calc
H(17) H 0.2829 0.2797 0.5426 0.1247 Uiso 1.00 calc
H(18) H 0.1530 0.2753 0.4577 0.1247 Uiso 1.00 calc
H(19) H 0.1804 0.1912 0.5358 0.1247 Uiso 1.00 calc
H(20) H 0.3720 0.0757 0.5282 0.1559 Uiso 1.00 calc
H(21) H 0.4716 0.0863 0.4479 0.1559 Uiso 1.00 calc
H(22) H 0.4821 0.1597 0.5367 0.1559 Uiso 1.00 calc
H(23) H 0.2507 0.2393 0.2065 0.0697 Uiso 1.00 calc
H(24) H 0.1651 0.4039 0.3050 0.1112 Uiso 1.00 calc
H(25) H 0.0766 0.3581 0.2099 0.1112 Uiso 1.00 calc
H(26) H 0.0992 0.3009 0.3108 0.1112 Uiso 1.00 calc
H(27) H 0.4260 0.3357 0.1546 0.0977 Uiso 1.00 calc
H(28) H 0.2789 0.3798 0.1133 0.0977 Uiso 1.00 calc
H(29) H 0.3710 0.4257 0.2069 0.0977 Uiso 1.00 calc

loop_
_atom_site_aniso_label
_atom_site_aniso_U_11
_atom_site_aniso_U_22
_atom_site_aniso_U_33
_atom_site_aniso_U_12
_atom_site_aniso_U_13
_atom_site_aniso_U_23
Cu(1) 0.0539(3) 0.0476(2) 0.0712(3) -0.0033(2) 0.0125(2) -0.0229(2)
Cl(1) 0.1055(8) 0.0469(4) 0.0593(5) 0.0025(4) -0.0011(5) -0.0071(3)
P(1) 0.0404(4) 0.0363(4) 0.0480(4) -0.0008(3) 0.0074(3) -0.0056(3)
C(1) 0.045(1) 0.038(1) 0.047(1) 0.001(1) 0.009(1) -0.002(1)
C(2) 0.051(2) 0.045(1) 0.052(1) 0.001(1) 0.012(1) -0.003(1)
C(3) 0.042(2) 0.063(2) 0.080(2) -0.006(1) 0.007(1) -0.017(2)
C(4) 0.077(3) 0.064(2) 0.147(4) -0.023(2) 0.027(3) -0.001(3)
C(5) 0.059(2) 0.046(2) 0.066(2) -0.005(1) 0.012(2) -0.016(1)
C(6) 0.084(3) 0.078(2) 0.067(2) 0.002(2) 0.005(2) -0.025(2)
C(7) 0.051(2) 0.070(2) 0.074(2) 0.008(2) 0.019(2) -0.014(2)
C(8) 0.084(3) 0.086(3) 0.108(3) 0.034(2) 0.013(2) -0.004(2)
C(9) 0.062(2) 0.064(2) 0.073(2) -0.010(2) 0.024(2) 0.002(2)
C(10) 0.096(4) 0.121(4) 0.107(3) -0.005(3) 0.054(3) 0.000(3)
C(11) 0.138(5) 0.130(4) 0.136(4) 0.036(4) 0.065(4) 0.082(4)
C(12) 0.052(2) 0.052(2) 0.065(2) 0.003(1) -0.006(1) -0.007(1)
C(13) 0.062(2) 0.106(3) 0.105(3) 0.029(2) -0.002(2) 0.005(3)
C(14) 0.096(3) 0.079(2) 0.063(2) 0.003(2) -0.006(2) 0.013(2)

loop_
_atom_type_symbol
_atom_type_description
_atom_type_scat_dispersion_real
_atom_type_scat_dispersion_imag
_atom_type_scat_source
C C 0.003 0.002
;International Tables for Crystallography
(1992, Vol. C, Tables 4.2.6.8 and 6.1.1.1)
;
H H 0.000 0.000
;International Tables for Crystallography
(1992, Vol. C, Table 6.1.1.2)
;
Cl Cl 0.148 0.159
;International Tables for Crystallography
(1992, Vol. C, Tables 4.2.6.8 and 6.1.1.1)
;
Cu Cu 0.320 1.265
;International Tables for Crystallography
(1992, Vol. C, Tables 4.2.6.8 and 6.1.1.1)
;
P P 0.102 0.094
;International Tables for Crystallography
(1992, Vol. C, Tables 4.2.6.8 and 6.1.1.1)
;

loop_
_geom_angle_atom_site_label_1
_geom_angle_atom_site_label_2
_geom_angle_atom_site_label_3
_geom_angle
_geom_angle_site_symmetry_2
_geom_angle_site_symmetry_3
_geom_angle_publ_flag
Cl(1) Cu(1) Cl(1) 98.11(3) 1_555 3_666 yes
Cl(1) Cu(1) P(1) 131.93(3) 1_555 1_555 yes
Cl(1) Cu(1) P(1) 129.75(3) 3_666 1_555 yes
Cu(1) Cl(1) Cu(1) 81.89(3) 1_555 3_666 yes
Cu(1) P(1) C(1) 121.18(9) 1_555 1_555 yes
Cu(1) P(1) C(9) 111.5(1) 1_555 1_555 yes
Cu(1) P(1) C(12) 111.3(1) 1_555 1_555 yes
C(1) P(1) C(9) 103.2(1) 1_555 1_555 yes
C(1) P(1) C(12) 103.0(1) 1_555 1_555 yes
C(9) P(1) C(12) 105.2(2) 1_555 1_555 yes
P(1) C(1) C(2) 122.4(2) 1_555 1_555 yes
P(1) C(1) C(5) 116.1(2) 1_555 1_555 yes
C(2) C(1) C(5) 121.4(3) 1_555 1_555 yes
C(1) C(2) C(3) 125.6(3) 1_555 1_555 yes
C(1) C(2) C(7) 122.6(3) 1_555 1_555 yes
C(3) C(2) C(7) 111.8(3) 1_555 1_555 yes
C(2) C(3) C(4) 113.1(3) 1_555 1_555 yes
C(1) C(5) C(6) 116.0(3) 1_555 1_555 yes
C(2) C(7) C(8) 112.9(3) 1_555 1_555 yes
P(1) C(9) C(10) 111.6(3) 1_555 1_555 yes
P(1) C(9) C(11) 109.9(3) 1_555 1_555 yes
C(10) C(9) C(11) 110.3(4) 1_555 1_555 yes
P(1) C(12) C(13) 110.7(3) 1_555 1_555 yes
P(1) C(12) C(14) 108.9(2) 1_555 1_555 yes
C(13) C(12) C(14) 110.9(3) 1_555 1_555 yes

loop_
_geom_bond_atom_site_label_1
_geom_bond_atom_site_label_2
_geom_bond_distance
_geom_bond_site_symmetry_2
_geom_bond_publ_flag
Cu(1) Cl(1) 2.3205(9) . yes
Cu(1) Cl(1) 2.3216(9) 3_666 yes
Cu(1) P(1) 2.1919(7) . yes
P(1) C(1) 1.830(3) . yes
P(1) C(9) 1.863(3) . yes
P(1) C(12) 1.851(3) . yes
C(1) C(2) 1.332(4) . yes
C(1) C(5) 1.529(4) . yes
C(2) C(3) 1.504(4) . yes
C(2) C(7) 1.525(4) . yes
C(3) C(4) 1.518(6) . yes
C(5) C(6) 1.525(5) . yes
C(7) C(8) 1.508(6) . yes
C(9) C(10) 1.524(6) . yes
C(9) C(11) 1.487(6) . yes
C(12) C(13) 1.525(5) . yes
C(12) C(14) 1.525(6) . yes

loop_
_geom_torsion_atom_site_label_1
_geom_torsion_atom_site_label_2
_geom_torsion_atom_site_label_3
_geom_torsion_atom_site_label_4
_geom_torsion
_geom_torsion_site_symmetry_1
_geom_torsion_site_symmetry_2
_geom_torsion_site_symmetry_3
_geom_torsion_site_symmetry_4
_geom_torsion_publ_flag
Cu(1) Cl(1) Cu(1) Cl(1) 0.0 1_555 1_555 3_666 3_666 yes
Cu(1) Cl(1) Cu(1) P(1) -175.23(4) 1_555 1_555 3_666 3_666 yes
Cu(1) Cl(1) Cu(1) Cl(1) 0.0 1_555 3_666 3_666 1_555 yes
Cu(1) Cl(1) Cu(1) P(1) 175.07(4) 1_555 3_666 3_666 3_666 yes
Cu(1) P(1) C(1) C(2) 5.1(3) 1_555 1_555 1_555 1_555 yes
Cu(1) P(1) C(1) C(5) -177.8(2) 1_555 1_555 1_555 1_555 yes
Cu(1) P(1) C(9) C(10) 34.5(3) 1_555 1_555 1_555 1_555 yes
Cu(1) P(1) C(9) C(11) -88.1(4) 1_555 1_555 1_555 1_555 yes
Cu(1) P(1) C(12) C(13) -60.3(3) 1_555 1_555 1_555 1_555 yes
Cu(1) P(1) C(12) C(14) 61.9(3) 1_555 1_555 1_555 1_555 yes
Cl(1) Cu(1) Cl(1) Cu(1) 0.0 1_555 1_555 3_666 3_666 yes
Cl(1) Cu(1) P(1) C(1) -84.2(1) 1_555 1_555 1_555 1_555 yes
Cl(1) Cu(1) P(1) C(9) 37.5(1) 1_555 1_555 1_555 1_555 yes
Cl(1) Cu(1) P(1) C(12) 154.7(1) 1_555 1_555 1_555 1_555 yes
Cl(1) Cu(1) Cl(1) Cu(1) 0.0 1_555 3_666 3_666 1_555 yes
P(1) C(1) C(2) C(3) -2.3(4) 1_555 1_555 1_555 1_555 yes
P(1) C(1) C(2) C(7) 177.3(2) 1_555 1_555 1_555 1_555 yes
P(1) C(1) C(5) C(6) 102.3(3) 1_555 1_555 1_555 1_555 yes
C(1) P(1) C(9) C(10) 166.1(3) 1_555 1_555 1_555 1_555 yes
C(1) P(1) C(9) C(11) 43.5(4) 1_555 1_555 1_555 1_555 yes
C(1) P(1) C(12) C(13) 168.4(3) 1_555 1_555 1_555 1_555 yes
C(1) P(1) C(12) C(14) -69.3(3) 1_555 1_555 1_555 1_555 yes
C(1) C(2) C(3) C(4) -90.6(4) 1_555 1_555 1_555 1_555 yes
C(1) C(2) C(7) C(8) -102.8(4) 1_555 1_555 1_555 1_555 yes
C(2) C(1) P(1) C(9) -120.5(3) 1_555 1_555 1_555 1_555 yes
C(2) C(1) P(1) C(12) 130.2(3) 1_555 1_555 1_555 1_555 yes
C(2) C(1) C(5) C(6) -80.6(4) 1_555 1_555 1_555 1_555 yes
C(3) C(2) C(1) C(5) -179.2(3) 1_555 1_555 1_555 1_555 yes
C(3) C(2) C(7) C(8) 76.8(4) 1_555 1_555 1_555 1_555 yes
C(4) C(3) C(2) C(7) 89.8(4) 1_555 1_555 1_555 1_555 yes
C(5) C(1) P(1) C(9) 56.6(2) 1_555 1_555 1_555 1_555 yes
C(5) C(1) P(1) C(12) -52.8(2) 1_555 1_555 1_555 1_555 yes
C(5) C(1) C(2) C(7) 0.4(4) 1_555 1_555 1_555 1_555 yes
C(9) P(1) C(12) C(13) 60.6(3) 1_555 1_555 1_555 1_555 yes
C(9) P(1) C(12) C(14) -177.1(3) 1_555 1_555 1_555 1_555 yes
C(10) C(9) P(1) C(12) -86.2(3) 1_555 1_555 1_555 1_555 yes
C(11) C(9) P(1) C(12) 151.1(4) 1_555 1_555 1_555 1_555 yes
